data_7155777
loop_
_publ_author_name
'Wuensch, Bernhard'
'Wittig, Christian'
'Schepmann, Dirk'
'Soeberdt, Michael'
'Daniliuc, Constantin Gabriel'

_publ_section_title
;
 Stereoselective synthesis of conformationally restricted KOR agonists
 based on the 2,5-diazabicyclo[2.2.2]octane scaffold
;
_journal_name_full 'Org. Biomol. Chem.'
_journal_paper_doi 10.1039/C7OB01530E
_journal_year 2017
_chemical_absolute_configuration ad
_chemical_formula_sum 'C24 H27 N3 O2'
_chemical_formula_weight 389.48
_space_group_crystal_system tetragonal
_space_group_IT_number 78
_space_group_name_Hall 'P 4cw'
_space_group_name_H-M_alt 'P 43'
_symmetry_space_group_name_Hall 'P 4cw'
_symmetry_space_group_name_H-M 'P 43'
_atom_sites_solution_hydrogens geom
_audit_update_record
;
2017-04-27 deposited with the CCDC.
2017-07-18 downloaded from the CCDC.
;
_cell_angle_alpha 90
_cell_angle_beta 90
_cell_angle_gamma 90
_cell_formula_units_Z 4
_cell_length_a 13.7270(3)
_cell_length_b 13.7270(3)
_cell_length_c 10.9453(3)
_cell_measurement_reflns_used 9895
_cell_measurement_temperature 100.(2)
_cell_measurement_theta_max 68.2882
_cell_measurement_theta_min 5.1684
_cell_volume 2062.43(9)
_computing_cell_refinement 'SAINT V8.34A (Bruker AXS Inc., 2013)'
_computing_data_collection
;
APEX2 v.2014.1-1 (Bruker AXS Inc., 2014)

;
_computing_data_reduction 'SAINT V8.34A (Bruker AXS Inc., 2013)'
_computing_molecular_graphics 'XP (Sheldrick, 2014)'
_computing_publication_material 'SHELXL-2014 (Sheldrick, 2014)'
_computing_structure_refinement 'SHELXL-2014/7 (Sheldrick, 2014)'
_computing_structure_solution 'SHELXL-2014 (Sheldrick, 2014)'
_diffrn_ambient_temperature 100.(2)
_diffrn_detector_area_resol_mean 10.4167
_diffrn_measured_fraction_theta_full 0.994
_diffrn_measured_fraction_theta_max 0.994
_diffrn_measurement_device_type 'Bruker D8 Venture PHOTON 100 CMOS'
_diffrn_measurement_method 'omega and phi scans'
_diffrn_radiation_monochromator 'MX mirror'
_diffrn_radiation_type 'Cu K\a'
_diffrn_radiation_wavelength 1.54178
_diffrn_reflns_av_R_equivalents 0.0259
_diffrn_reflns_av_unetI/netI 0.0175
_diffrn_reflns_limit_h_max 16
_diffrn_reflns_limit_h_min -15
_diffrn_reflns_limit_k_max 16
_diffrn_reflns_limit_k_min -16
_diffrn_reflns_limit_l_max 13
_diffrn_reflns_limit_l_min -11
_diffrn_reflns_number 25621
_diffrn_reflns_theta_full 68.39
_diffrn_reflns_theta_max 68.39
_diffrn_reflns_theta_min 3.22
_diffrn_source 'Cu ImS'
_diffrn_source_type 'micro focus tube'
_exptl_absorpt_coefficient_mu 0.640
_exptl_absorpt_correction_T_max 0.92
_exptl_absorpt_correction_T_min 0.84
_exptl_absorpt_correction_type multi-scan
_exptl_absorpt_process_details
;
Bruker AXS (2014). SADABS, Version 2014/2, Bruker AXS Inc., Madison, Wisconsin,
USA.
;
_exptl_crystal_colour colourless
_exptl_crystal_density_diffrn 1.254
_exptl_crystal_density_method 'not measured'
_exptl_crystal_description prism
_exptl_crystal_F_000 832
_exptl_crystal_size_max 0.288
_exptl_crystal_size_mid 0.266
_exptl_crystal_size_min 0.142
_refine_diff_density_max 0.107
_refine_diff_density_min -0.156
_refine_ls_abs_structure_details
;
Flack x determined using 1598 quotients [(I+)-(I-)]/[(I+)+(I-)]
(Parsons, Flack and Wagner, Acta Cryst. B69 (2013) 249-259).
;
_refine_ls_abs_structure_Flack 0.01(5)
_refine_ls_extinction_method none
_refine_ls_goodness_of_fit_ref 1.103
_refine_ls_hydrogen_treatment constr
_refine_ls_matrix_type full
_refine_ls_number_parameters 262
_refine_ls_number_reflns 3636
_refine_ls_number_restraints 1
_refine_ls_restrained_S_all 1.103
_refine_ls_R_factor_all 0.0267
_refine_ls_R_factor_gt 0.0260
_refine_ls_shift/su_max 0.000
_refine_ls_shift/su_mean 0.000
_refine_ls_structure_factor_coef Fsqd
_refine_ls_weighting_details 'w=1/[\s^2^(Fo^2^)+(0.0340P)^2^+0.3333P] where P=(Fo^2^+2Fc^2^)/3'
_refine_ls_weighting_scheme calc
_refine_ls_wR_factor_gt 0.0636
_refine_ls_wR_factor_ref 0.0643
_reflns_number_gt 3579
_reflns_number_total 3636
_reflns_threshold_expression 'I > 2\s(I)'
_cod_data_source_file c7ob01530e2.cif
_cod_data_source_block dan8114
_cod_original_cell_volume 2062.43(11)
_cod_database_code 7155777

loop_
_space_group_symop_operation_xyz
'x, y, z'
'-x, -y, z+1/2'
'-y, x, z+3/4'
'y, -x, z+1/4'

loop_
_atom_site_type_symbol
_atom_site_label
_atom_site_fract_x
_atom_site_fract_y
_atom_site_fract_z
_atom_site_U_iso_or_equiv
_atom_site_adp_type
_atom_site_calc_flag
_atom_site_refinement_flags_adp
_atom_site_refinement_flags_posn
_atom_site_occupancy
C C1 0.91345(11) 0.49227(11) 0.37032(17) 0.0152(3) Uani d . . 1
H H1 0.982 0.5077 0.3461 0.018 Uiso calc U R 1
O O1 0.68177(8) 0.59616(8) 0.30288(12) 0.0197(3) Uani d . . 1
N N2 0.84481(9) 0.56073(9) 0.31325(14) 0.0157(3) Uani d . . 1
O O2 0.96858(8) 0.51130(8) 0.58141(13) 0.0208(3) Uani d . . 1
C C3 0.74999(11) 0.54883(11) 0.34391(16) 0.0149(3) Uani d . . 1
C C4 0.74141(11) 0.46531(11) 0.43403(16) 0.0150(3) Uani d . . 1
H H4 0.6726 0.4572 0.4621 0.018 Uiso calc U R 1
N N5 0.80664(10) 0.48595(10) 0.53807(14) 0.0158(3) Uani d . . 1
C C6 0.90152(12) 0.49775(11) 0.50864(16) 0.0158(4) Uani d . . 1
C C7 0.88487(11) 0.38845(11) 0.32815(17) 0.0146(3) Uani d . . 1
H H7 0.888 0.3847 0.237 0.018 Uiso calc U R 1
C C8 0.77852(11) 0.37188(12) 0.37086(17) 0.0167(4) Uani d . . 1
H H8A 0.7367 0.3563 0.2998 0.02 Uiso calc U R 1
H H8B 0.7759 0.3164 0.4286 0.02 Uiso calc U R 1
C C9 0.87840(12) 0.62902(12) 0.22074(17) 0.0168(4) Uani d . . 1
H H9A 0.8224 0.6684 0.1922 0.02 Uiso calc U R 1
H H9B 0.9037 0.592 0.1499 0.02 Uiso calc U R 1
C C10 0.77022(12) 0.47883(13) 0.66285(16) 0.0191(4) Uani d . . 1
H H10A 0.8263 0.4793 0.7197 0.023 Uiso calc U R 1
H H10B 0.7363 0.4156 0.6727 0.023 Uiso calc U R 1
C C11 0.95729(12) 0.69682(11) 0.26675(17) 0.0156(4) Uani d . . 1
C C12 0.96284(12) 0.72614(12) 0.38793(18) 0.0183(4) Uani d . . 1
H H12 0.9179 0.7011 0.446 0.022 Uiso calc U R 1
C C13 1.03406(13) 0.79208(13) 0.42457(19) 0.0221(4) Uani d . . 1
H H13 1.0378 0.8115 0.5077 0.027 Uiso calc U R 1
C C14 1.09950(14) 0.82957(14) 0.3407(2) 0.0279(4) Uani d . . 1
H H14 1.1467 0.8762 0.3654 0.034 Uiso calc U R 1
C C15 1.09554(15) 0.79839(16) 0.2204(2) 0.0311(5) Uani d . . 1
H H15 1.141 0.8229 0.1626 0.037 Uiso calc U R 1
C C16 1.02560(13) 0.73158(13) 0.18388(19) 0.0231(4) Uani d . . 1
H H16 1.0244 0.7094 0.1017 0.028 Uiso calc U R 1
C C21 0.70088(12) 0.56013(13) 0.69842(16) 0.0183(4) Uani d . . 1
C C22 0.62181(13) 0.53910(14) 0.77371(18) 0.0239(4) Uani d . . 1
H H22 0.6093 0.4736 0.7969 0.029 Uiso calc U R 1
C C23 0.56114(14) 0.61299(15) 0.81522(19) 0.0292(4) Uani d . . 1
H H23 0.508 0.5979 0.8675 0.035 Uiso calc U R 1
C C24 0.57785(14) 0.70850(15) 0.7806(2) 0.0300(5) Uani d . . 1
H H24 0.5367 0.7591 0.8098 0.036 Uiso calc U R 1
C C25 0.65471(14) 0.73016(14) 0.7032(2) 0.0278(4) Uani d . . 1
H H25 0.6654 0.7955 0.6778 0.033 Uiso calc U R 1
C C26 0.71637(12) 0.65618(13) 0.66269(18) 0.0223(4) Uani d . . 1
H H26 0.7694 0.6715 0.6103 0.027 Uiso calc U R 1
N N31 0.95127(10) 0.31682(9) 0.38115(14) 0.0149(3) Uani d . . 1
C C32 0.93084(13) 0.21657(12) 0.34162(18) 0.0196(4) Uani d . . 1
H H32A 0.9228 0.2132 0.2518 0.024 Uiso calc U R 1
H H32B 0.8712 0.1912 0.3812 0.024 Uiso calc U R 1
C C33 1.02075(13) 0.15935(12) 0.38275(19) 0.0232(4) Uani d . . 1
H H33A 1.0362 0.1066 0.3242 0.028 Uiso calc U R 1
H H33B 1.0105 0.1306 0.4647 0.028 Uiso calc U R 1
C C34 1.10280(13) 0.23617(12) 0.38567(19) 0.0214(4) Uani d . . 1
H H34A 1.13 0.2426 0.4691 0.026 Uiso calc U R 1
H H34B 1.156 0.2183 0.3289 0.026 Uiso calc U R 1
C C35 1.05374(11) 0.33079(12) 0.34548(18) 0.0190(4) Uani d . . 1
H H35A 1.0825 0.3876 0.3879 0.023 Uiso calc U R 1
H H35B 1.0598 0.3403 0.2561 0.023 Uiso calc U R 1

loop_
_atom_site_aniso_label
_atom_site_aniso_U_11
_atom_site_aniso_U_22
_atom_site_aniso_U_33
_atom_site_aniso_U_12
_atom_site_aniso_U_13
_atom_site_aniso_U_23
C1 0.0130(7) 0.0127(7) 0.0199(10) 0.0011(6) -0.0012(7) 0.0019(6)
O1 0.0151(5) 0.0215(6) 0.0224(8) 0.0046(4) -0.0030(5) 0.0027(5)
N2 0.0136(6) 0.0149(6) 0.0188(8) 0.0014(5) 0.0000(6) 0.0043(6)
O2 0.0183(6) 0.0199(6) 0.0242(7) 0.0001(5) -0.0075(5) -0.0019(5)
C3 0.0146(7) 0.0154(8) 0.0146(9) -0.0001(6) -0.0006(6) -0.0040(6)
C4 0.0126(7) 0.0179(8) 0.0146(9) -0.0006(6) -0.0007(6) -0.0003(7)
N5 0.0155(6) 0.0180(7) 0.0140(8) 0.0006(5) -0.0017(5) -0.0004(6)
C6 0.0167(8) 0.0109(7) 0.0198(10) 0.0013(6) -0.0019(7) 0.0004(6)
C7 0.0143(7) 0.0154(8) 0.0142(9) 0.0003(6) -0.0004(6) 0.0000(6)
C8 0.0150(8) 0.0160(8) 0.0192(10) -0.0007(6) -0.0006(7) 0.0010(7)
C9 0.0177(8) 0.0153(8) 0.0174(9) 0.0008(6) 0.0004(7) 0.0022(6)
C10 0.0218(8) 0.0209(8) 0.0145(10) 0.0012(7) 0.0000(7) 0.0017(7)
C11 0.0158(8) 0.0124(7) 0.0186(10) 0.0019(6) 0.0002(7) 0.0012(7)
C12 0.0193(8) 0.0158(8) 0.0200(10) 0.0018(6) 0.0038(7) 0.0001(7)
C13 0.0258(9) 0.0216(8) 0.0189(10) -0.0007(7) -0.0009(8) -0.0027(7)
C14 0.0264(9) 0.0292(10) 0.0282(12) -0.0090(8) -0.0031(8) -0.0015(8)
C15 0.0307(11) 0.0387(11) 0.0241(11) -0.0159(9) 0.0037(8) 0.0019(9)
C16 0.0262(9) 0.0271(9) 0.0160(10) -0.0050(7) 0.0017(8) 0.0011(7)
C21 0.0201(8) 0.0230(8) 0.0117(9) 0.0005(7) -0.0038(7) -0.0019(7)
C22 0.0255(9) 0.0311(9) 0.0150(9) 0.0022(7) -0.0002(8) 0.0036(8)
C23 0.0261(9) 0.0448(11) 0.0168(10) 0.0073(8) 0.0020(8) -0.0014(9)
C24 0.0293(10) 0.0362(11) 0.0245(11) 0.0114(8) -0.0057(8) -0.0121(8)
C25 0.0272(10) 0.0233(9) 0.0330(12) 0.0002(7) -0.0073(9) -0.0078(8)
C26 0.0185(8) 0.0233(9) 0.0252(11) -0.0024(7) -0.0021(7) -0.0030(7)
N31 0.0146(7) 0.0131(6) 0.0169(8) 0.0004(5) -0.0004(6) 0.0000(6)
C32 0.0228(8) 0.0153(8) 0.0207(10) 0.0009(7) 0.0003(7) -0.0022(7)
C33 0.0252(9) 0.0158(8) 0.0285(11) 0.0047(7) 0.0031(8) 0.0004(7)
C34 0.0217(8) 0.0186(8) 0.0239(10) 0.0061(7) 0.0012(7) 0.0019(7)
C35 0.0152(8) 0.0194(8) 0.0224(10) 0.0016(6) 0.0021(7) 0.0032(7)

loop_
_atom_type_symbol
_atom_type_description
_atom_type_scat_dispersion_real
_atom_type_scat_dispersion_imag
_atom_type_scat_source
C C 0.0181 0.0091 'International Tables Vol C Tables 4.2.6.8 and 6.1.1.4'
H H 0.0000 0.0000 'International Tables Vol C Tables 4.2.6.8 and 6.1.1.4'
N N 0.0311 0.0180 'International Tables Vol C Tables 4.2.6.8 and 6.1.1.4'
O O 0.0492 0.0322 'International Tables Vol C Tables 4.2.6.8 and 6.1.1.4'

loop_
_geom_angle_atom_site_label_1
_geom_angle_atom_site_label_2
_geom_angle_atom_site_label_3
_geom_angle
N2 C1 C6 108.75(13)
N2 C1 C7 107.41(13)
C6 C1 C7 108.32(13)
N2 C1 H1 110.8
C6 C1 H1 110.8
C7 C1 H1 110.8
C3 N2 C9 123.70(14)
C3 N2 C1 115.70(13)
C9 N2 C1 120.30(13)
O1 C3 N2 125.45(16)
O1 C3 C4 125.43(15)
N2 C3 C4 109.09(13)
N5 C4 C3 108.03(13)
N5 C4 C8 107.75(13)
C3 C4 C8 108.12(14)
N5 C4 H4 110.9
C3 C4 H4 110.9
C8 C4 H4 110.9
C6 N5 C10 124.18(15)
C6 N5 C4 115.07(15)
C10 N5 C4 120.13(13)
O2 C6 N5 125.75(17)
O2 C6 C1 124.71(15)
N5 C6 C1 109.53(14)
N31 C7 C1 110.05(13)
N31 C7 C8 111.66(13)
C1 C7 C8 106.49(13)
N31 C7 H7 109.5
C1 C7 H7 109.5
C8 C7 H7 109.5
C4 C8 C7 108.91(13)
C4 C8 H8A 109.9
C7 C8 H8A 109.9
C4 C8 H8B 109.9
C7 C8 H8B 109.9
H8A C8 H8B 108.3
N2 C9 C11 113.03(15)
N2 C9 H9A 109.0
C11 C9 H9A 109.0
N2 C9 H9B 109.0
C11 C9 H9B 109.0
H9A C9 H9B 107.8
N5 C10 C21 113.96(14)
N5 C10 H10A 108.8
C21 C10 H10A 108.8
N5 C10 H10B 108.8
C21 C10 H10B 108.8
H10A C10 H10B 107.7
C12 C11 C16 119.16(16)
C12 C11 C9 122.36(15)
C16 C11 C9 118.47(16)
C11 C12 C13 120.17(16)
C11 C12 H12 119.9
C13 C12 H12 119.9
C14 C13 C12 120.47(19)
C14 C13 H13 119.8
C12 C13 H13 119.8
C13 C14 C15 119.35(18)
C13 C14 H14 120.3
C15 C14 H14 120.3
C14 C15 C16 120.34(18)
C14 C15 H15 119.8
C16 C15 H15 119.8
C15 C16 C11 120.44(19)
C15 C16 H16 119.8
C11 C16 H16 119.8
C26 C21 C22 118.80(17)
C26 C21 C10 121.93(16)
C22 C21 C10 119.21(16)
C23 C22 C21 120.62(18)
C23 C22 H22 119.7
C21 C22 H22 119.7
C24 C23 C22 120.19(18)
C24 C23 H23 119.9
C22 C23 H23 119.9
C23 C24 C25 119.81(18)
C23 C24 H24 120.1
C25 C24 H24 120.1
C24 C25 C26 120.04(19)
C24 C25 H25 120.0
C26 C25 H25 120.0
C21 C26 C25 120.52(18)
C21 C26 H26 119.7
C25 C26 H26 119.7
C7 N31 C32 113.22(13)
C7 N31 C35 113.77(13)
C32 N31 C35 103.07(13)
N31 C32 C33 103.89(13)
N31 C32 H32A 111.0
C33 C32 H32A 111.0
N31 C32 H32B 111.0
C33 C32 H32B 111.0
H32A C32 H32B 109.0
C32 C33 C34 104.12(13)
C32 C33 H33A 110.9
C34 C33 H33A 110.9
C32 C33 H33B 110.9
C34 C33 H33B 110.9
H33A C33 H33B 109.0
C35 C34 C33 104.67(14)
C35 C34 H34A 110.8
C33 C34 H34A 110.8
C35 C34 H34B 110.8
C33 C34 H34B 110.8
H34A C34 H34B 108.9
N31 C35 C34 103.54(13)
N31 C35 H35A 111.1
C34 C35 H35A 111.1
N31 C35 H35B 111.1
C34 C35 H35B 111.1
H35A C35 H35B 109.0

loop_
_geom_bond_atom_site_label_1
_geom_bond_atom_site_label_2
_geom_bond_distance
C1 N2 1.470(2)
C1 C6 1.525(2)
C1 C7 1.549(2)
C1 H1 1.0
O1 C3 1.225(2)
N2 C3 1.354(2)
N2 C9 1.455(2)
O2 C6 1.231(2)
C3 C4 1.517(2)
C4 N5 1.476(2)
C4 C8 1.544(2)
C4 H4 1.0
N5 C6 1.352(2)
N5 C10 1.458(2)
C7 N31 1.461(2)
C7 C8 1.550(2)
C7 H7 1.0
C8 H8A 0.99
C8 H8B 0.99
C9 C11 1.514(2)
C9 H9A 0.99
C9 H9B 0.99
C10 C21 1.518(2)
C10 H10A 0.99
C10 H10B 0.99
C11 C12 1.388(3)
C11 C16 1.389(3)
C12 C13 1.391(2)
C12 H12 0.95
C13 C14 1.383(3)
C13 H13 0.95
C14 C15 1.386(3)
C14 H14 0.95
C15 C16 1.387(3)
C15 H15 0.95
C16 H16 0.95
C21 C26 1.392(3)
C21 C22 1.393(3)
C22 C23 1.389(3)
C22 H22 0.95
C23 C24 1.384(3)
C23 H23 0.95
C24 C25 1.385(3)
C24 H24 0.95
C25 C26 1.394(3)
C25 H25 0.95
C26 H26 0.95
N31 C32 1.470(2)
N31 C35 1.472(2)
C32 C33 1.531(2)
C32 H32A 0.99
C32 H32B 0.99
C33 C34 1.543(2)
C33 H33A 0.99
C33 H33B 0.99
C34 C35 1.528(2)
C34 H34A 0.99
C34 H34B 0.99
C35 H35A 0.99
C35 H35B 0.99

loop_
_geom_hbond_atom_site_label_D
_geom_hbond_atom_site_label_H
_geom_hbond_atom_site_label_A
_geom_hbond_site_symmetry_A
_geom_hbond_distance_DH
_geom_hbond_distance_HA
_geom_hbond_distance_DA
_geom_hbond_angle_DHA
C4 H4 O1 4_565 1.00 2.39 3.121(2) 129.1
C9 H9B O2 2_764 0.99 2.38 3.232(2) 144.3

loop_
_geom_torsion_atom_site_label_1
_geom_torsion_atom_site_label_2
_geom_torsion_atom_site_label_3
_geom_torsion_atom_site_label_4
_geom_torsion
C6 C1 N2 C3 -55.54(18)
C7 C1 N2 C3 61.48(19)
C6 C1 N2 C9 130.52(15)
C7 C1 N2 C9 -112.47(16)
C9 N2 C3 O1 -3.6(3)
C1 N2 C3 O1 -177.30(16)
C9 N2 C3 C4 174.58(15)
C1 N2 C3 C4 0.87(19)
O1 C3 C4 N5 -126.90(17)
N2 C3 C4 N5 54.93(17)
O1 C3 C4 C8 116.75(18)
N2 C3 C4 C8 -61.41(17)
C3 C4 N5 C6 -58.37(17)
C8 C4 N5 C6 58.21(17)
C3 C4 N5 C10 130.24(15)
C8 C4 N5 C10 -113.18(15)
C10 N5 C6 O2 -5.7(3)
C4 N5 C6 O2 -176.74(15)
C10 N5 C6 C1 174.54(14)
C4 N5 C6 C1 3.54(18)
N2 C1 C6 O2 -127.54(16)
C7 C1 C6 O2 116.02(17)
N2 C1 C6 N5 52.18(16)
C7 C1 C6 N5 -64.26(16)
N2 C1 C7 N31 179.48(13)
C6 C1 C7 N31 -63.22(17)
N2 C1 C7 C8 -59.33(17)
C6 C1 C7 C8 57.97(17)
N5 C4 C8 C7 -58.88(17)
C3 C4 C8 C7 57.65(17)
N31 C7 C8 C4 122.14(15)
C1 C7 C8 C4 1.98(19)
C3 N2 C9 C11 127.14(16)
C1 N2 C9 C11 -59.42(19)
C6 N5 C10 C21 117.52(17)
C4 N5 C10 C21 -71.92(19)
N2 C9 C11 C12 -30.4(2)
N2 C9 C11 C16 150.37(16)
C16 C11 C12 C13 2.2(3)
C9 C11 C12 C13 -177.03(15)
C11 C12 C13 C14 0.5(3)
C12 C13 C14 C15 -2.1(3)
C13 C14 C15 C16 1.1(3)
C14 C15 C16 C11 1.5(3)
C12 C11 C16 C15 -3.1(3)
C9 C11 C16 C15 176.09(17)
N5 C10 C21 C26 -40.0(2)
N5 C10 C21 C22 143.02(16)
C26 C21 C22 C23 -1.8(3)
C10 C21 C22 C23 175.25(17)
C21 C22 C23 C24 1.0(3)
C22 C23 C24 C25 0.7(3)
C23 C24 C25 C26 -1.5(3)
C22 C21 C26 C25 1.0(3)
C10 C21 C26 C25 -175.94(17)
C24 C25 C26 C21 0.6(3)
C1 C7 N31 C32 -177.92(14)
C8 C7 N31 C32 64.03(18)
C1 C7 N31 C35 -60.67(18)
C8 C7 N31 C35 -178.71(14)
C7 N31 C32 C33 167.40(14)
C35 N31 C32 C33 44.04(18)
N31 C32 C33 C34 -26.33(19)
C32 C33 C34 C35 -0.3(2)
C7 N31 C35 C34 -167.09(14)
C32 N31 C35 C34 -44.10(17)
C33 C34 C35 N31 26.73(19)
